data_1539934
loop_
_publ_author_name
'Weiss, A.'

_publ_section_title
;
 Zur Kenntnis der faserigen Siliciumdioxyd-Modifikation
;
_journal_name_full 'Zeitschrift fuer Anorganische und Allgemeine Chemie'
_journal_page_first 95
_journal_page_last 112
_journal_volume 276
_journal_year 1954
_chemical_formula_sum 'O2 Si'
_chemical_name_systematic 'Si O2'
_space_group_IT_number 72
_symmetry_space_group_name_Hall '-I 2 2c (y,z,x)'
_symmetry_space_group_name_H-M 'I b a m (b,c,a)'
_cell_angle_alpha 90
_cell_angle_beta 90
_cell_angle_gamma 90
_cell_formula_units_Z 4
_cell_length_a 4.72
_cell_length_b 5.16
_cell_length_c 8.36
_cell_volume 203.609
_citation_journal_id_ASTM ZAACAB
_cod_data_source_file Weiss_ZAACAB_1954_859.cif
_cod_data_source_block O2Si1
_cod_original_cell_volume 203.6095
_cod_original_sg_symbol_H-M 'I c m a'
_cod_original_formula_sum 'O2 Si1'
_cod_database_code 1539934

loop_
_symmetry_equiv_pos_as_xyz
x,y,z
-x,y,-z
-x,-y+1/2,z
x,-y+1/2,-z
-x,-y,-z
x,-y,z
x,y-1/2,-z
-x,y-1/2,z
x+1/2,y+1/2,z+1/2
-x+1/2,y+1/2,-z+1/2
-x+1/2,-y+1,z+1/2
x+1/2,-y+1,-z+1/2
-x+1/2,-y+1/2,-z+1/2
x+1/2,-y+1/2,z+1/2
x+1/2,y,-z+1/2
-x+1/2,y,z+1/2

loop_
_atom_site_label
_atom_site_type_symbol
_atom_site_fract_x
_atom_site_fract_y
_atom_site_fract_z
_atom_site_occupancy
_atom_site_U_iso_or_equiv
Si1 Si+4 0 0.25 0 1 0.0
O1 O-2 0.209 0 0.11 1 0.0
